data_7028265
loop_
_publ_author_name
'Mitra, Koushambi'
'Basu, Uttara'
'Khan, Imran'
'Maity, Basudev'
'Kondaiah, Paturu'
'Chakravarty, Akhil R.'

_publ_section_title
;
 Remarkable anticancer activity of ferrocenyl-terpyridine platinum(ii)
 complexes in visible light with low dark toxicity.
;
_journal_issue 2
_journal_name_full 'Dalton transactions (Cambridge, England : 2003)'
_journal_page_first 751
_journal_page_last 763
_journal_paper_doi 10.1039/c3dt51922h
_journal_volume 43
_journal_year 2014
_chemical_formula_moiety 'C28 H25 Cl2 Fe N3 O5 Pt'
_chemical_formula_sum 'C28 H25 Cl2 Fe N3 O5 Pt'
_chemical_formula_weight 805.35
_chemical_name_systematic
;
?
;
_space_group_IT_number 2
_symmetry_cell_setting triclinic
_symmetry_space_group_name_Hall '-P 1'
_symmetry_space_group_name_H-M 'P -1'
_atom_sites_solution_hydrogens geom
_atom_sites_solution_primary direct
_atom_sites_solution_secondary difmap
_audit_creation_method SHELXL-97
_cell_angle_alpha 76.850(5)
_cell_angle_beta 76.038(5)
_cell_angle_gamma 85.057(5)
_cell_formula_units_Z 2
_cell_length_a 10.903(5)
_cell_length_b 11.447(5)
_cell_length_c 11.741(5)
_cell_measurement_temperature 293(2)
_cell_volume 1384.0(11)
_computing_cell_refinement 'Bruker Smart'
_computing_data_collection 'Bruker Smart'
_computing_data_reduction 'Bruker Saint'
_computing_molecular_graphics 'Ortep-3 for Windows (Farrugia, 1997)'
_computing_publication_material 'WinGX publication routines (Farrugia, 1999)'
_computing_structure_refinement 'SHELXL-97 (Sheldrick, 2008)'
_computing_structure_solution 'SHELXS-97 (Sheldrick, 1997)'
_diffrn_ambient_temperature 293(2)
_diffrn_measured_fraction_theta_full 0.973
_diffrn_measured_fraction_theta_max 0.973
_diffrn_measurement_device_type 'Bruker Smart CCD Area Detector'
_diffrn_measurement_method 'omega scans'
_diffrn_radiation_monochromator graphite
_diffrn_radiation_source 'fine-focus sealed tube'
_diffrn_radiation_type MoK\a
_diffrn_radiation_wavelength 0.71073
_diffrn_reflns_av_R_equivalents 0.0622
_diffrn_reflns_av_sigmaI/netI 0.0989
_diffrn_reflns_limit_h_max 15
_diffrn_reflns_limit_h_min -15
_diffrn_reflns_limit_k_max 16
_diffrn_reflns_limit_k_min -16
_diffrn_reflns_limit_l_max 16
_diffrn_reflns_limit_l_min -16
_diffrn_reflns_number 29249
_diffrn_reflns_theta_full 30.62
_diffrn_reflns_theta_max 30.62
_diffrn_reflns_theta_min 1.83
_exptl_absorpt_coefficient_mu 5.810
_exptl_absorpt_correction_T_max 0.5942
_exptl_absorpt_correction_T_min 0.2746
_exptl_absorpt_correction_type empirical
_exptl_absorpt_process_details SADABS(Sheldrick,1997)
_exptl_crystal_colour brown
_exptl_crystal_density_diffrn 1.933
_exptl_crystal_density_method 'not measured'
_exptl_crystal_description block
_exptl_crystal_F_000 784
_exptl_crystal_size_max 0.30
_exptl_crystal_size_mid 0.10
_exptl_crystal_size_min 0.10
_refine_diff_density_max 0.946
_refine_diff_density_min -0.868
_refine_diff_density_rms 0.138
_refine_ls_extinction_method none
_refine_ls_goodness_of_fit_ref 0.952
_refine_ls_hydrogen_treatment constr
_refine_ls_matrix_type full
_refine_ls_number_parameters 361
_refine_ls_number_reflns 8319
_refine_ls_number_restraints 0
_refine_ls_restrained_S_all 0.952
_refine_ls_R_factor_all 0.1133
_refine_ls_R_factor_gt 0.0466
_refine_ls_shift/su_max 0.001
_refine_ls_shift/su_mean 0.000
_refine_ls_structure_factor_coef Fsqd
_refine_ls_weighting_details 'calc w=1/[\s^2^(Fo^2^)+(0.0418P)^2^+0.0000P] where P=(Fo^2^+2Fc^2^)/3'
_refine_ls_weighting_scheme calc
_refine_ls_wR_factor_gt 0.0819
_refine_ls_wR_factor_ref 0.0992
_reflns_number_gt 4840
_reflns_number_total 8319
_reflns_threshold_expression >2\s(I)
_cod_data_source_file c3dt51922h.txt
_cod_data_source_block arc_2
_cod_original_sg_symbol_H-M p-1
_cod_database_code 7028265

loop_
_symmetry_equiv_pos_as_xyz
'x, y, z'
'-x, -y, -z'

loop_
_atom_site_label
_atom_site_type_symbol
_atom_site_fract_x
_atom_site_fract_y
_atom_site_fract_z
_atom_site_U_iso_or_equiv
_atom_site_adp_type
_atom_site_occupancy
_atom_site_symmetry_multiplicity
_atom_site_calc_flag
_atom_site_refinement_flags
Pt1 Pt 0.82333(2) 0.46158(2) 0.11302(2) 0.04338(9) Uani 1 1 d .
Fe1 Fe 1.33191(7) 0.31381(8) 0.46653(7) 0.0425(2) Uani 1 1 d .
Cl1 Cl 0.69197(17) 0.49399(18) -0.01775(16) 0.0722(5) Uani 1 1 d .
Cl2 Cl 0.8071(2) 0.0940(2) 0.68862(19) 0.0835(6) Uani 1 1 d .
N1 N 0.8957(4) 0.6259(4) 0.0713(4) 0.0450(12) Uani 1 1 d .
N2 N 0.9329(4) 0.4358(4) 0.2230(4) 0.0408(11) Uani 1 1 d .
N3 N 0.7883(4) 0.2886(5) 0.1905(4) 0.0475(12) Uani 1 1 d .
O1 O 0.6962(8) 0.0817(8) 0.6579(9) 0.182(4) Uani 1 1 d .
O2 O 0.7853(9) 0.0698(7) 0.8118(6) 0.152(3) Uani 1 1 d .
O3 O 0.8233(8) 0.2242(6) 0.6489(7) 0.140(3) Uani 1 1 d .
O4 O 0.9001(10) 0.0392(10) 0.6292(10) 0.234(6) Uani 1 1 d .
O5 O 0.6267(6) 0.8610(6) 0.1396(5) 0.104(2) Uani 1 1 d .
C1 C 1.4791(9) 0.3518(8) 0.3223(10) 0.104(3) Uani 1 1 d .
H1 H 1.5005 0.4280 0.2767 0.125 Uiso 1 1 calc R
C2 C 1.5229(7) 0.2932(9) 0.4209(9) 0.081(2) Uani 1 1 d .
H2 H 1.5799 0.3241 0.4530 0.098 Uiso 1 1 calc R
C3 C 1.4725(7) 0.1857(7) 0.4643(7) 0.070(2) Uani 1 1 d .
H3 H 1.4872 0.1309 0.5317 0.085 Uiso 1 1 calc R
C4 C 1.3948(7) 0.1690(8) 0.3929(8) 0.081(3) Uani 1 1 d .
H4 H 1.3499 0.1007 0.4022 0.097 Uiso 1 1 calc R
C5 C 1.3961(8) 0.2753(11) 0.3029(7) 0.093(3) Uani 1 1 d .
H5 H 1.3510 0.2911 0.2429 0.111 Uiso 1 1 calc R
C6 C 1.2358(6) 0.4697(6) 0.4914(5) 0.0523(16) Uani 1 1 d .
H6 H 1.2531 0.5452 0.4421 0.063 Uiso 1 1 calc R
C7 C 1.2871(6) 0.4180(6) 0.5914(6) 0.0596(18) Uani 1 1 d .
H7 H 1.3435 0.4540 0.6198 0.072 Uiso 1 1 calc R
C8 C 1.2391(6) 0.3030(6) 0.6411(5) 0.0532(16) Uani 1 1 d .
H8 H 1.2584 0.2495 0.7074 0.064 Uiso 1 1 calc R
C9 C 1.1563(5) 0.2830(6) 0.5726(5) 0.0462(14) Uani 1 1 d .
H9 H 1.1114 0.2136 0.5865 0.055 Uiso 1 1 calc R
C10 C 1.1522(5) 0.3852(5) 0.4791(5) 0.0414(13) Uani 1 1 d .
C11 C 1.0809(5) 0.4016(5) 0.3871(5) 0.0390(13) Uani 1 1 d .
C12 C 1.0104(5) 0.3082(5) 0.3797(5) 0.0440(14) Uani 1 1 d .
H12 H 1.0136 0.2335 0.4308 0.053 Uiso 1 1 calc R
C13 C 0.9364(5) 0.3265(5) 0.2972(5) 0.0391(13) Uani 1 1 d .
C14 C 0.8536(5) 0.2399(5) 0.2774(5) 0.0427(14) Uani 1 1 d .
C15 C 0.8433(6) 0.1233(6) 0.3364(6) 0.0535(16) Uani 1 1 d .
H15 H 0.8883 0.0923 0.3953 0.064 Uiso 1 1 calc R
C16 C 0.7650(6) 0.0519(6) 0.3074(7) 0.0655(19) Uani 1 1 d .
H16 H 0.7563 -0.0283 0.3465 0.079 Uiso 1 1 calc R
C17 C 0.7000(7) 0.1002(7) 0.2204(7) 0.072(2) Uani 1 1 d .
H17 H 0.6467 0.0525 0.2008 0.086 Uiso 1 1 calc R
C18 C 0.7128(6) 0.2182(6) 0.1617(6) 0.0570(17) Uani 1 1 d .
H18 H 0.6691 0.2498 0.1020 0.068 Uiso 1 1 calc R
C19 C 0.8731(6) 0.7228(7) -0.0131(5) 0.0600(18) Uani 1 1 d .
H19 H 0.8159 0.7172 -0.0588 0.072 Uiso 1 1 calc R
C20 C 0.9316(7) 0.8271(6) -0.0323(6) 0.067(2) Uani 1 1 d .
H20 H 0.9122 0.8927 -0.0890 0.081 Uiso 1 1 calc R
C21 C 1.0179(7) 0.8371(6) 0.0296(6) 0.0644(19) Uani 1 1 d .
H21 H 1.0598 0.9084 0.0142 0.077 Uiso 1 1 calc R
C22 C 1.0435(6) 0.7399(6) 0.1168(6) 0.0568(17) Uani 1 1 d .
H22 H 1.1021 0.7455 0.1611 0.068 Uiso 1 1 calc R
C23 C 0.9816(5) 0.6361(5) 0.1363(5) 0.0438(14) Uani 1 1 d .
C24 C 1.0007(5) 0.5272(5) 0.2260(5) 0.0397(13) Uani 1 1 d .
C25 C 1.0751(5) 0.5117(5) 0.3075(5) 0.0421(13) Uani 1 1 d .
H25 H 1.1220 0.5749 0.3098 0.051 Uiso 1 1 calc R
C26 C 0.5285(9) 0.8417(8) -0.0100(7) 0.102(3) Uani 1 1 d .
H26A H 0.5776 0.9099 -0.0548 0.154 Uiso 1 1 calc R
H26B H 0.4403 0.8618 -0.0050 0.154 Uiso 1 1 calc R
H26C H 0.5525 0.7758 -0.0497 0.154 Uiso 1 1 calc R
C27 C 0.5521(7) 0.8069(7) 0.1134(7) 0.068(2) Uani 1 1 d .
C28 C 0.4873(9) 0.7028(8) 0.1971(8) 0.104(3) Uani 1 1 d .
H28A H 0.5107 0.6913 0.2728 0.156 Uiso 1 1 calc R
H28B H 0.5114 0.6325 0.1644 0.156 Uiso 1 1 calc R
H28C H 0.3975 0.7168 0.2089 0.156 Uiso 1 1 calc R

loop_
_atom_site_aniso_label
_atom_site_aniso_U_11
_atom_site_aniso_U_22
_atom_site_aniso_U_33
_atom_site_aniso_U_23
_atom_site_aniso_U_13
_atom_site_aniso_U_12
Pt1 0.04099(13) 0.04814(16) 0.04167(13) -0.00988(10) -0.01489(9) 0.01123(10)
Fe1 0.0400(4) 0.0417(5) 0.0479(5) -0.0102(4) -0.0140(4) 0.0009(4)
Cl1 0.0711(11) 0.0851(14) 0.0698(11) -0.0119(10) -0.0436(9) 0.0131(10)
Cl2 0.0775(14) 0.0987(18) 0.0764(14) -0.0169(12) -0.0203(11) -0.0123(12)
N1 0.046(3) 0.048(3) 0.036(2) -0.007(2) -0.007(2) 0.015(2)
N2 0.042(3) 0.041(3) 0.041(3) -0.009(2) -0.014(2) 0.007(2)
N3 0.043(3) 0.056(3) 0.045(3) -0.012(2) -0.014(2) 0.006(2)
O1 0.154(7) 0.176(9) 0.282(11) -0.108(8) -0.120(8) -0.004(6)
O2 0.226(9) 0.128(7) 0.086(5) 0.025(4) -0.045(5) -0.016(6)
O3 0.173(7) 0.092(5) 0.137(6) 0.021(4) -0.028(5) -0.038(5)
O4 0.209(10) 0.234(12) 0.219(10) -0.045(8) -0.031(8) 0.156(9)
O5 0.117(5) 0.111(5) 0.107(4) -0.026(4) -0.065(4) -0.017(4)
C1 0.088(7) 0.068(6) 0.107(8) 0.008(6) 0.049(6) -0.001(5)
C2 0.044(4) 0.096(7) 0.107(7) -0.032(6) -0.013(4) -0.005(4)
C3 0.062(5) 0.062(5) 0.079(5) -0.011(4) -0.016(4) 0.030(4)
C4 0.057(5) 0.086(7) 0.113(7) -0.065(6) -0.004(5) -0.006(4)
C5 0.080(6) 0.155(10) 0.046(4) -0.040(5) -0.020(4) 0.047(6)
C6 0.063(4) 0.045(4) 0.057(4) -0.020(3) -0.026(3) 0.011(3)
C7 0.063(4) 0.063(5) 0.068(4) -0.033(4) -0.030(4) 0.009(4)
C8 0.053(4) 0.064(5) 0.045(3) -0.014(3) -0.018(3) 0.011(3)
C9 0.039(3) 0.051(4) 0.046(3) -0.005(3) -0.009(3) -0.001(3)
C10 0.040(3) 0.041(4) 0.047(3) -0.014(3) -0.013(3) 0.005(3)
C11 0.035(3) 0.038(3) 0.040(3) -0.004(3) -0.007(2) 0.005(3)
C12 0.038(3) 0.042(4) 0.047(3) -0.003(3) -0.010(3) 0.007(3)
C13 0.037(3) 0.037(3) 0.042(3) -0.008(3) -0.009(2) 0.001(3)
C14 0.036(3) 0.042(4) 0.048(3) -0.012(3) -0.008(3) 0.004(3)
C15 0.050(4) 0.040(4) 0.069(4) -0.001(3) -0.021(3) -0.006(3)
C16 0.068(5) 0.039(4) 0.090(5) -0.010(4) -0.023(4) -0.001(3)
C17 0.062(5) 0.075(6) 0.090(5) -0.027(5) -0.028(4) -0.012(4)
C18 0.052(4) 0.054(5) 0.074(4) -0.016(4) -0.028(3) -0.007(3)
C19 0.064(4) 0.059(5) 0.049(4) -0.001(3) -0.019(3) 0.028(4)
C20 0.092(6) 0.039(4) 0.062(4) 0.007(3) -0.023(4) 0.017(4)
C21 0.085(5) 0.034(4) 0.067(4) -0.003(3) -0.015(4) 0.006(4)
C22 0.068(4) 0.041(4) 0.062(4) -0.008(3) -0.019(3) 0.002(3)
C23 0.047(3) 0.040(4) 0.044(3) -0.011(3) -0.011(3) 0.012(3)
C24 0.036(3) 0.035(3) 0.046(3) -0.010(3) -0.006(2) 0.001(3)
C25 0.043(3) 0.038(3) 0.047(3) -0.008(3) -0.013(3) -0.002(3)
C26 0.127(8) 0.113(8) 0.091(6) -0.034(6) -0.062(6) 0.004(6)
C27 0.072(5) 0.066(5) 0.076(5) -0.025(4) -0.029(4) 0.012(4)
C28 0.109(7) 0.087(7) 0.117(8) -0.022(6) -0.028(6) 0.003(6)

loop_
_atom_type_symbol
_atom_type_description
_atom_type_scat_dispersion_real
_atom_type_scat_dispersion_imag
_atom_type_scat_source
C C 0.0033 0.0016 'International Tables Vol C Tables 4.2.6.8 and 6.1.1.4'
H H 0.0000 0.0000 'International Tables Vol C Tables 4.2.6.8 and 6.1.1.4'
N N 0.0061 0.0033 'International Tables Vol C Tables 4.2.6.8 and 6.1.1.4'
Cl Cl 0.1484 0.1585 'International Tables Vol C Tables 4.2.6.8 and 6.1.1.4'
Fe Fe 0.3463 0.8444 'International Tables Vol C Tables 4.2.6.8 and 6.1.1.4'
Pt Pt -1.7033 8.3905 'International Tables Vol C Tables 4.2.6.8 and 6.1.1.4'
O O 0.0106 0.0060 'International Tables Vol C Tables 4.2.6.8 and 6.1.1.4'

loop_
_geom_angle_atom_site_label_1
_geom_angle_atom_site_label_2
_geom_angle_atom_site_label_3
_geom_angle
N2 Pt1 N3 80.92(19)
N2 Pt1 N1 80.79(19)
N3 Pt1 N1 161.71(18)
N2 Pt1 Cl1 179.47(15)
N3 Pt1 Cl1 99.46(14)
N1 Pt1 Cl1 98.83(14)
C5 Fe1 C1 40.6(4)
C5 Fe1 C9 126.0(4)
C1 Fe1 C9 163.2(4)
C5 Fe1 C3 67.7(3)
C1 Fe1 C3 66.3(3)
C9 Fe1 C3 122.3(3)
C5 Fe1 C2 67.0(3)
C1 Fe1 C2 39.5(4)
C9 Fe1 C2 155.7(3)
C3 Fe1 C2 38.3(3)
C5 Fe1 C6 122.6(3)
C1 Fe1 C6 108.5(3)
C9 Fe1 C6 68.5(3)
C3 Fe1 C6 159.3(3)
C2 Fe1 C6 125.1(3)
C5 Fe1 C4 41.0(3)
C1 Fe1 C4 67.5(4)
C9 Fe1 C4 109.1(3)
C3 Fe1 C4 39.7(3)
C2 Fe1 C4 65.7(3)
C6 Fe1 C4 159.3(3)
C5 Fe1 C8 161.8(4)
C1 Fe1 C8 155.3(4)
C9 Fe1 C8 40.6(2)
C3 Fe1 C8 107.4(3)
C2 Fe1 C8 120.8(3)
C6 Fe1 C8 68.3(3)
C4 Fe1 C8 124.1(4)
C5 Fe1 C7 157.2(4)
C1 Fe1 C7 121.3(4)
C9 Fe1 C7 67.9(3)
C3 Fe1 C7 123.3(3)
C2 Fe1 C7 108.1(3)
C6 Fe1 C7 40.5(2)
C4 Fe1 C7 159.4(3)
C8 Fe1 C7 40.3(3)
C5 Fe1 C10 108.9(3)
C1 Fe1 C10 126.2(4)
C9 Fe1 C10 40.7(2)
C3 Fe1 C10 158.0(3)
C2 Fe1 C10 162.3(3)
C6 Fe1 C10 41.3(2)
C4 Fe1 C10 123.3(3)
C8 Fe1 C10 68.7(2)
C7 Fe1 C10 68.7(2)
O4 Cl2 O1 111.4(7)
O4 Cl2 O2 118.9(6)
O1 Cl2 O2 108.2(6)
O4 Cl2 O3 109.2(7)
O1 Cl2 O3 101.5(5)
O2 Cl2 O3 106.0(5)
C19 N1 C23 118.0(6)
C19 N1 Pt1 128.6(5)
C23 N1 Pt1 113.3(4)
C24 N2 C13 122.3(5)
C24 N2 Pt1 119.1(4)
C13 N2 Pt1 118.6(4)
C18 N3 C14 119.0(5)
C18 N3 Pt1 126.4(4)
C14 N3 Pt1 114.6(4)
C2 C1 C5 107.2(8)
C2 C1 Fe1 70.3(5)
C5 C1 Fe1 69.3(4)
C2 C1 H1 126.4
C5 C1 H1 126.4
Fe1 C1 H1 125.6
C3 C2 C1 110.4(8)
C3 C2 Fe1 70.8(4)
C1 C2 Fe1 70.2(5)
C3 C2 H2 124.8
C1 C2 H2 124.8
Fe1 C2 H2 125.8
C2 C3 C4 108.9(8)
C2 C3 Fe1 70.9(4)
C4 C3 Fe1 70.4(4)
C2 C3 H3 125.6
C4 C3 H3 125.6
Fe1 C3 H3 124.7
C3 C4 C5 107.2(8)
C3 C4 Fe1 69.9(4)
C5 C4 Fe1 68.8(4)
C3 C4 H4 126.4
C5 C4 H4 126.4
Fe1 C4 H4 126.4
C1 C5 C4 106.3(7)
C1 C5 Fe1 70.2(5)
C4 C5 Fe1 70.2(4)
C1 C5 H5 126.9
C4 C5 H5 126.9
Fe1 C5 H5 124.4
C7 C6 C10 107.9(6)
C7 C6 Fe1 70.0(3)
C10 C6 Fe1 69.7(3)
C7 C6 H6 126.0
C10 C6 H6 126.0
Fe1 C6 H6 125.9
C8 C7 C6 108.7(6)
C8 C7 Fe1 69.7(4)
C6 C7 Fe1 69.5(3)
C8 C7 H7 125.6
C6 C7 H7 125.6
Fe1 C7 H7 126.7
C7 C8 C9 107.8(5)
C7 C8 Fe1 70.0(4)
C9 C8 Fe1 69.4(3)
C7 C8 H8 126.1
C9 C8 H8 126.1
Fe1 C8 H8 126.1
C8 C9 C10 109.2(6)
C8 C9 Fe1 70.1(3)
C10 C9 Fe1 70.2(3)
C8 C9 H9 125.4
C10 C9 H9 125.4
Fe1 C9 H9 125.9
C9 C10 C6 106.4(5)
C9 C10 C11 127.4(5)
C6 C10 C11 126.2(5)
C9 C10 Fe1 69.1(3)
C6 C10 Fe1 69.0(3)
C11 C10 Fe1 125.6(4)
C25 C11 C12 118.1(5)
C25 C11 C10 121.4(5)
C12 C11 C10 120.4(5)
C13 C12 C11 120.3(5)
C13 C12 H12 119.9
C11 C12 H12 119.9
N2 C13 C12 119.2(5)
N2 C13 C14 112.6(5)
C12 C13 C14 128.2(5)
C15 C14 N3 122.1(5)
C15 C14 C13 124.6(5)
N3 C14 C13 113.3(5)
C14 C15 C16 118.6(6)
C14 C15 H15 120.7
C16 C15 H15 120.7
C17 C16 C15 119.3(7)
C17 C16 H16 120.3
C15 C16 H16 120.3
C18 C17 C16 120.7(6)
C18 C17 H17 119.6
C16 C17 H17 119.6
N3 C18 C17 120.1(6)
N3 C18 H18 119.9
C17 C18 H18 119.9
C20 C19 N1 121.6(6)
C20 C19 H19 119.2
N1 C19 H19 119.2
C21 C20 C19 120.7(6)
C21 C20 H20 119.6
C19 C20 H20 119.6
C20 C21 C22 119.3(7)
C20 C21 H21 120.4
C22 C21 H21 120.4
C23 C22 C21 119.0(6)
C23 C22 H22 120.5
C21 C22 H22 120.5
C22 C23 N1 121.3(5)
C22 C23 C24 124.0(5)
N1 C23 C24 114.7(5)
N2 C24 C25 119.8(5)
N2 C24 C23 112.0(5)
C25 C24 C23 128.2(5)
C24 C25 C11 120.4(5)
C24 C25 H25 119.8
C11 C25 H25 119.8
C27 C26 H26A 109.5
C27 C26 H26B 109.5
H26A C26 H26B 109.5
C27 C26 H26C 109.5
H26A C26 H26C 109.5
H26B C26 H26C 109.5
O5 C27 C28 122.1(8)
O5 C27 C26 119.3(8)
C28 C27 C26 118.5(7)
C27 C28 H28A 109.5
C27 C28 H28B 109.5
H28A C28 H28B 109.5
C27 C28 H28C 109.5
H28A C28 H28C 109.5
H28B C28 H28C 109.5

loop_
_geom_bond_atom_site_label_1
_geom_bond_atom_site_label_2
_geom_bond_distance
Pt1 N2 1.921(4)
Pt1 N3 2.009(5)
Pt1 N1 2.013(5)
Pt1 Cl1 2.2928(16)
Fe1 C5 2.015(7)
Fe1 C1 2.027(7)
Fe1 C9 2.027(6)
Fe1 C3 2.027(6)
Fe1 C2 2.028(7)
Fe1 C6 2.033(6)
Fe1 C4 2.033(7)
Fe1 C8 2.036(6)
Fe1 C7 2.039(6)
Fe1 C10 2.042(5)
Cl2 O4 1.287(8)
Cl2 O1 1.369(7)
Cl2 O2 1.374(7)
Cl2 O3 1.469(7)
N1 C19 1.358(7)
N1 C23 1.371(7)
N2 C24 1.344(7)
N2 C13 1.356(7)
N3 C18 1.347(7)
N3 C14 1.371(7)
O5 C27 1.197(8)
C1 C2 1.370(12)
C1 C5 1.401(12)
C1 H1 0.9300
C2 C3 1.331(11)
C2 H2 0.9300
C3 C4 1.377(10)
C3 H3 0.9300
C4 C5 1.417(12)
C4 H4 0.9300
C5 H5 0.9300
C6 C7 1.409(8)
C6 C10 1.438(8)
C6 H6 0.9300
C7 C8 1.403(9)
C7 H7 0.9300
C8 C9 1.408(8)
C8 H8 0.9300
C9 C10 1.417(8)
C9 H9 0.9300
C10 C11 1.447(7)
C11 C25 1.394(7)
C11 C12 1.399(8)
C12 C13 1.374(7)
C12 H12 0.9300
C13 C14 1.488(8)
C14 C15 1.356(8)
C15 C16 1.380(8)
C15 H15 0.9300
C16 C17 1.370(9)
C16 H16 0.9300
C17 C18 1.371(9)
C17 H17 0.9300
C18 H18 0.9300
C19 C20 1.349(9)
C19 H19 0.9300
C20 C21 1.346(10)
C20 H20 0.9300
C21 C22 1.390(9)
C21 H21 0.9300
C22 C23 1.363(8)
C22 H22 0.9300
C23 C24 1.473(8)
C24 C25 1.371(7)
C25 H25 0.9300
C26 C27 1.492(10)
C26 H26A 0.9600
C26 H26B 0.9600
C26 H26C 0.9600
C27 C28 1.470(11)
C28 H28A 0.9600
C28 H28B 0.9600
C28 H28C 0.9600
